data_4345128
loop_
_publ_author_name
'Heidemann, Tim'
'Mathur, Sanjay'

_publ_section_title
;
 Three at a Time: Step by Step to Heterotermetallic Molecules.
;
_journal_issue 1
_journal_name_full 'Inorganic chemistry'
_journal_page_first 234
_journal_page_last 240
_journal_paper_doi 10.1021/acs.inorgchem.6b02069
_journal_volume 56
_journal_year 2017
_chemical_formula_moiety 'C42 H98 Al Ba Hf2 O14'
_chemical_formula_sum 'C42 H98 Al Ba Hf2 O14'
_chemical_formula_weight 1348.50
_chemical_name_systematic
; 
 ? 
;
_space_group_IT_number 61
_symmetry_cell_setting orthorhombic
_symmetry_space_group_name_Hall '-P 2ac 2ab'
_symmetry_space_group_name_H-M 'P b c a'
_atom_sites_solution_hydrogens geom
_atom_sites_solution_primary direct
_atom_sites_solution_secondary difmap
_audit_creation_method SHELXL-97
_cell_angle_alpha 90.00
_cell_angle_beta 90.00
_cell_angle_gamma 90.00
_cell_formula_units_Z 8
_cell_length_a 14.659(3)
_cell_length_b 19.465(4)
_cell_length_c 41.766(8)
_cell_measurement_reflns_used 49632
_cell_measurement_temperature 170(2)
_cell_measurement_theta_max 25.14
_cell_measurement_theta_min 1.95
_cell_volume 11917(4)
_computing_cell_refinement 'X-Area (Stoe & Cie)'
_computing_data_collection 'X-Area (Stoe & Cie)'
_computing_data_reduction 'X-Area (Stoe & Cie)'
_computing_structure_refinement 'SHELXL-97 (Sheldrick, 1997)'
_computing_structure_solution 'SHELXS-97 (Sheldrick, 1990)'
_diffrn_ambient_temperature 170(2)
_diffrn_detector_area_resol_mean 'not measured'
_diffrn_measured_fraction_theta_full 0.991
_diffrn_measured_fraction_theta_max 0.991
_diffrn_measurement_device_type 'IPDS 2T (Stoe & Cie)'
_diffrn_measurement_method '\w and \f scans'
_diffrn_radiation_monochromator graphite
_diffrn_radiation_source 'fine-focus sealed tube'
_diffrn_radiation_type MoK\a
_diffrn_radiation_wavelength 0.71073
_diffrn_reflns_av_R_equivalents 0.0902
_diffrn_reflns_av_sigmaI/netI 0.0769
_diffrn_reflns_limit_h_max 16
_diffrn_reflns_limit_h_min -16
_diffrn_reflns_limit_k_max 22
_diffrn_reflns_limit_k_min -22
_diffrn_reflns_limit_l_max 48
_diffrn_reflns_limit_l_min -48
_diffrn_reflns_number 42059
_diffrn_reflns_theta_full 25.14
_diffrn_reflns_theta_max 25.14
_diffrn_reflns_theta_min 1.95
_diffrn_standards_decay_% 'not measured'
_diffrn_standards_interval_count 'not measured'
_diffrn_standards_interval_time 'not measured'
_diffrn_standards_number 'not measured'
_exptl_absorpt_coefficient_mu 4.194
_exptl_absorpt_correction_T_max 0.5190
_exptl_absorpt_correction_T_min 0.2847
_exptl_absorpt_correction_type numerical
_exptl_absorpt_process_details
;
    The absorption correction (X-RED; Stoe & Cie, 2001)
        was performed after optimizing the crystal shape
        using X-SHAPE (Stoe & Cie, 1999).
;
_exptl_crystal_colour colourless
_exptl_crystal_density_diffrn 1.503
_exptl_crystal_density_meas ?
_exptl_crystal_density_method 'not measured'
_exptl_crystal_description brick
_exptl_crystal_F_000 5400
_exptl_crystal_size_max 0.36
_exptl_crystal_size_mid 0.24
_exptl_crystal_size_min 0.16
_refine_diff_density_max 1.513
_refine_diff_density_min -0.942
_refine_diff_density_rms 0.153
_refine_ls_extinction_coef 'not measured'
_refine_ls_extinction_method none
_refine_ls_goodness_of_fit_ref 0.955
_refine_ls_hydrogen_treatment constr
_refine_ls_matrix_type full
_refine_ls_number_parameters 561
_refine_ls_number_reflns 10585
_refine_ls_number_restraints 0
_refine_ls_restrained_S_all 0.955
_refine_ls_R_factor_all 0.1157
_refine_ls_R_factor_gt 0.0683
_refine_ls_shift/su_max 0.002
_refine_ls_shift/su_mean 0.000
_refine_ls_structure_factor_coef Fsqd
_refine_ls_weighting_details 'calc w=1/[\s^2^(Fo^2^)+(0.0869P)^2^+8.3895P] where P=(Fo^2^+2Fc^2^)/3'
_refine_ls_weighting_scheme calc
_refine_ls_wR_factor_gt 0.1337
_refine_ls_wR_factor_ref 0.1588
_reflns_number_gt 7676
_reflns_number_total 10585
_reflns_threshold_expression >2sigma(I)
_cod_data_source_file ic6b02069_si_002.cif
_cod_data_source_block AlBaHf2
_cod_depositor_comments
;
The following automatic conversions were performed:

'_exptl_crystal_density_meas' value 'not measured' was changed to '?'
- the value is perceived as not measured.

Automatic conversion script
Id: cif_fix_values 4268 2015-11-12 08:31:59Z antanas 
;
_cod_original_sg_symbol_H-M Pbca
_cod_database_code 4345128

loop_
_symmetry_equiv_pos_as_xyz
'x, y, z'
'-x+1/2, -y, z+1/2'
'-x, y+1/2, -z+1/2'
'x+1/2, -y+1/2, -z'
'-x, -y, -z'
'x-1/2, y, -z-1/2'
'x, -y-1/2, z-1/2'
'-x-1/2, y-1/2, z'

loop_
_atom_site_label
_atom_site_type_symbol
_atom_site_fract_x
_atom_site_fract_y
_atom_site_fract_z
_atom_site_U_iso_or_equiv
_atom_site_adp_type
_atom_site_occupancy
_atom_site_symmetry_multiplicity
_atom_site_calc_flag
_atom_site_refinement_flags
Ba Ba 0.95783(6) 0.11472(5) 0.63098(2) 0.0595(3) Uani 1 1 d .
Hf1 Hf 1.17846(4) 0.20570(3) 0.649004(14) 0.0585(2) Uani 1 1 d .
Hf2 Hf 1.12164(4) 0.19732(3) 0.573249(14) 0.0570(2) Uani 1 1 d .
Al Al 0.7479(3) 0.0317(2) 0.63003(11) 0.0646(12) Uani 1 1 d .
O1 O 1.1402(6) 0.1230(4) 0.6137(2) 0.054(2) Uani 1 1 d .
O2 O 1.0635(6) 0.2385(5) 0.6181(2) 0.063(3) Uani 1 1 d .
O3 O 1.2334(6) 0.2359(5) 0.6025(2) 0.065(3) Uani 1 1 d .
O4 O 1.2805(8) 0.1591(6) 0.6665(3) 0.085(3) Uani 1 1 d .
O5 O 1.1938(8) 0.2901(5) 0.6708(2) 0.082(3) Uani 1 1 d .
O6 O 1.0775(8) 0.1668(5) 0.6759(2) 0.077(3) Uani 1 1 d .
O7 O 1.1910(7) 0.1450(6) 0.5441(3) 0.083(3) Uani 1 1 d .
O8 O 0.9990(7) 0.1501(5) 0.5688(2) 0.068(3) Uani 1 1 d .
O9 O 1.0997(8) 0.2753(6) 0.5465(3) 0.085(3) Uani 1 1 d .
O10 O 0.8475(6) 0.0125(5) 0.6085(2) 0.061(2) Uani 1 1 d .
O11 O 0.7782(7) 0.1179(5) 0.6394(3) 0.075(3) Uani 1 1 d .
O12 O 0.6473(7) 0.0198(7) 0.6107(3) 0.095(4) Uani 1 1 d .
O13 O 0.7484(7) -0.0158(5) 0.6658(2) 0.068(3) Uani 1 1 d .
O14 O 0.9290(8) 0.0081(6) 0.6779(3) 0.089(3) Uani 1 1 d .
C1 C 1.1765(9) 0.0562(7) 0.6102(4) 0.061(4) Uani 1 1 d .
H1 H 1.1457 0.0355 0.5918 0.074 Uiso 1 1 calc R
C2 C 1.2777(10) 0.0577(9) 0.6024(4) 0.084(5) Uani 1 1 d .
H2A H 1.2999 0.0115 0.6002 0.126 Uiso 1 1 calc R
H2B H 1.3101 0.0804 0.6193 0.126 Uiso 1 1 calc R
H2C H 1.2870 0.0821 0.5826 0.126 Uiso 1 1 calc R
C3 C 1.1546(12) 0.0117(8) 0.6388(5) 0.087(5) Uani 1 1 d .
H3A H 1.1802 -0.0332 0.6357 0.130 Uiso 1 1 calc R
H3B H 1.0896 0.0080 0.6411 0.130 Uiso 1 1 calc R
H3C H 1.1801 0.0319 0.6577 0.130 Uiso 1 1 calc R
C4 C 1.0090(15) 0.3000(9) 0.6242(5) 0.097(6) Uani 1 1 d .
H4 H 0.9953 0.3008 0.6472 0.116 Uiso 1 1 calc R
C5 C 1.0620(17) 0.3644(8) 0.6167(5) 0.120(8) Uani 1 1 d .
H5A H 1.1188 0.3638 0.6282 0.180 Uiso 1 1 calc R
H5B H 1.0272 0.4039 0.6230 0.180 Uiso 1 1 calc R
H5C H 1.0739 0.3665 0.5941 0.180 Uiso 1 1 calc R
C6 C 0.9215(14) 0.2981(10) 0.6072(6) 0.126(8) Uani 1 1 d .
H6A H 0.8877 0.3392 0.6118 0.189 Uiso 1 1 calc R
H6B H 0.8871 0.2588 0.6142 0.189 Uiso 1 1 calc R
H6C H 0.9323 0.2950 0.5846 0.189 Uiso 1 1 calc R
C7 C 1.315(2) 0.2674(19) 0.5959(8) 0.210(13) Uani 1 1 d .
H7 H 1.3427 0.2720 0.6171 0.214 Uiso 1 1 calc R
C8 C 1.300(3) 0.340(3) 0.586(2) 0.25(5) Uani 1 1 d .
H8A H 1.2444 0.3563 0.5953 0.368 Uiso 1 1 calc R
H8B H 1.2962 0.3420 0.5631 0.368 Uiso 1 1 calc R
H8C H 1.3502 0.3672 0.5933 0.368 Uiso 1 1 calc R
C9 C 1.377(2) 0.2362(18) 0.5796(16) 0.22(2) Uani 1 1 d .
H9A H 1.4267 0.2669 0.5758 0.244 Uiso 1 1 calc R
H9B H 1.3516 0.2216 0.5595 0.244 Uiso 1 1 calc R
H9C H 1.3978 0.1969 0.5913 0.244 Uiso 1 1 calc R
C10 C 1.3521(19) 0.132(2) 0.6828(8) 0.175(14) Uani 1 1 d .
H10 H 1.3645 0.0919 0.6691 0.210 Uiso 1 1 calc R
C11 C 1.4351(17) 0.165(2) 0.6800(7) 0.216(18) Uani 1 1 d .
H11A H 1.4388 0.1873 0.6595 0.324 Uiso 1 1 calc R
H11B H 1.4838 0.1325 0.6821 0.324 Uiso 1 1 calc R
H11C H 1.4403 0.1991 0.6966 0.324 Uiso 1 1 calc R
C12 C 1.341(3) 0.101(2) 0.7100(13) 0.32(4) Uani 1 1 d .
H12A H 1.3990 0.0850 0.7178 0.483 Uiso 1 1 calc R
H12B H 1.3012 0.0618 0.7071 0.483 Uiso 1 1 calc R
H12C H 1.3145 0.1317 0.7252 0.483 Uiso 1 1 calc R
C13 C 1.236(2) 0.3472(12) 0.6897(6) 0.148(11) Uani 1 1 d .
H13 H 1.2826 0.3673 0.6758 0.177 Uiso 1 1 calc R
C14 C 1.280(3) 0.3271(18) 0.7171(8) 0.227(18) Uani 1 1 d .
H14A H 1.3225 0.2909 0.7120 0.340 Uiso 1 1 calc R
H14B H 1.2367 0.3108 0.7324 0.340 Uiso 1 1 calc R
H14C H 1.3129 0.3655 0.7259 0.340 Uiso 1 1 calc R
C15 C 1.175(4) 0.3982(17) 0.6956(8) 0.27(3) Uani 1 1 d .
H15A H 1.1453 0.4109 0.6761 0.407 Uiso 1 1 calc R
H15B H 1.2071 0.4373 0.7041 0.407 Uiso 1 1 calc R
H15C H 1.1310 0.3827 0.7108 0.407 Uiso 1 1 calc R
C16 C 1.059(2) 0.1693(14) 0.7092(5) 0.141(10) Uani 1 1 d .
H16 H 1.0040 0.1410 0.7065 0.169 Uiso 1 1 calc R
C17 C 1.002(2) 0.2308(16) 0.7187(6) 0.167(11) Uani 1 1 d .
H17A H 0.9842 0.2557 0.6999 0.251 Uiso 1 1 calc R
H17B H 1.0371 0.2602 0.7325 0.251 Uiso 1 1 calc R
H17C H 0.9484 0.2155 0.7299 0.251 Uiso 1 1 calc R
C18 C 1.094(3) 0.1252(19) 0.7282(6) 0.232(18) Uani 1 1 d .
H18A H 1.0742 0.1345 0.7497 0.347 Uiso 1 1 calc R
H18B H 1.1591 0.1281 0.7271 0.347 Uiso 1 1 calc R
H18C H 1.0745 0.0800 0.7221 0.347 Uiso 1 1 calc R
C19 C 1.234(2) 0.1097(14) 0.5185(6) 0.154(11) Uani 1 1 d .
H19 H 1.2914 0.1020 0.5298 0.185 Uiso 1 1 calc R
C20 C 1.2087(19) 0.0361(14) 0.5165(6) 0.159(11) Uani 1 1 d .
H20A H 1.2400 0.0153 0.4988 0.238 Uiso 1 1 calc R
H20B H 1.1441 0.0320 0.5135 0.238 Uiso 1 1 calc R
H20C H 1.2259 0.0134 0.5360 0.238 Uiso 1 1 calc R
C21 C 1.272(3) 0.1539(17) 0.4945(8) 0.26(2) Uani 1 1 d .
H21A H 1.2996 0.1265 0.4780 0.385 Uiso 1 1 calc R
H21B H 1.3169 0.1831 0.5040 0.385 Uiso 1 1 calc R
H21C H 1.2242 0.1815 0.4853 0.385 Uiso 1 1 calc R
C22 C 0.9345(14) 0.1601(13) 0.5422(5) 0.116(7) Uani 1 1 d .
H22 H 0.9406 0.2082 0.5355 0.139 Uiso 1 1 calc R
C23 C 0.9602(14) 0.1181(13) 0.5142(4) 0.133(9) Uani 1 1 d .
H23A H 0.9171 0.1254 0.4972 0.199 Uiso 1 1 calc R
H23B H 0.9601 0.0704 0.5201 0.199 Uiso 1 1 calc R
H23C H 1.0200 0.1310 0.5071 0.199 Uiso 1 1 calc R
C24 C 0.8404(13) 0.1514(13) 0.5524(6) 0.141(10) Uani 1 1 d .
H24A H 0.8006 0.1583 0.5344 0.212 Uiso 1 1 calc R
H24B H 0.8265 0.1843 0.5688 0.212 Uiso 1 1 calc R
H24C H 0.8321 0.1058 0.5606 0.212 Uiso 1 1 calc R
C25 C 1.089(3) 0.3241(13) 0.5214(6) 0.183(15) Uani 1 1 d .
H25 H 1.0292 0.3414 0.5277 0.220 Uiso 1 1 calc R
C26 C 1.066(3) 0.3007(17) 0.4929(7) 0.27(3) Uani 1 1 d .
H26A H 1.0332 0.2582 0.4953 0.403 Uiso 1 1 calc R
H26B H 1.1194 0.2933 0.4802 0.403 Uiso 1 1 calc R
H26C H 1.0271 0.3337 0.4825 0.403 Uiso 1 1 calc R
C27 C 1.133(3) 0.3831(18) 0.5231(8) 0.26(2) Uani 1 1 d .
H27A H 1.1460 0.3937 0.5451 0.395 Uiso 1 1 calc R
H27B H 1.0966 0.4188 0.5140 0.395 Uiso 1 1 calc R
H27C H 1.1898 0.3796 0.5115 0.395 Uiso 1 1 calc R
C28 C 0.8632(12) -0.0408(10) 0.5876(5) 0.096(6) Uani 1 1 d .
H28 H 0.8320 -0.0272 0.5679 0.115 Uiso 1 1 calc R
C29 C 0.8215(15) -0.1078(9) 0.5962(5) 0.114(7) Uani 1 1 d .
H29A H 0.8364 -0.1413 0.5802 0.171 Uiso 1 1 calc R
H29B H 0.7565 -0.1028 0.5975 0.171 Uiso 1 1 calc R
H29C H 0.8447 -0.1226 0.6166 0.171 Uiso 1 1 calc R
C30 C 0.9598(13) -0.0455(11) 0.5785(6) 0.119(8) Uani 1 1 d .
H30A H 0.9681 -0.0832 0.5640 0.179 Uiso 1 1 calc R
H30B H 0.9962 -0.0529 0.5973 0.179 Uiso 1 1 calc R
H30C H 0.9782 -0.0035 0.5683 0.179 Uiso 1 1 calc R
C31 C 0.7173(16) 0.1593(11) 0.6588(7) 0.124(8) Uani 1 1 d .
H31 H 0.6653 0.1300 0.6643 0.148 Uiso 1 1 calc R
C32 C 0.6806(17) 0.2166(11) 0.6385(9) 0.184(16) Uani 1 1 d .
H32A H 0.6540 0.1979 0.6194 0.277 Uiso 1 1 calc R
H32B H 0.7293 0.2472 0.6328 0.277 Uiso 1 1 calc R
H32C H 0.6349 0.2413 0.6503 0.277 Uiso 1 1 calc R
C33 C 0.759(2) 0.1779(18) 0.6880(7) 0.202(16) Uani 1 1 d .
H33A H 0.7176 0.2051 0.7004 0.304 Uiso 1 1 calc R
H33B H 0.8133 0.2040 0.6836 0.304 Uiso 1 1 calc R
H33C H 0.7749 0.1372 0.6997 0.304 Uiso 1 1 calc R
C34 C 0.6099(12) 0.0459(12) 0.5831(5) 0.097(6) Uani 1 1 d .
H34 H 0.6493 0.0835 0.5760 0.116 Uiso 1 1 calc R
C35 C 0.602(2) -0.0021(15) 0.5569(6) 0.175(12) Uani 1 1 d .
H35A H 0.5753 0.0206 0.5387 0.262 Uiso 1 1 calc R
H35B H 0.5638 -0.0399 0.5632 0.262 Uiso 1 1 calc R
H35C H 0.6613 -0.0190 0.5513 0.262 Uiso 1 1 calc R
C36 C 0.520(2) 0.0756(18) 0.5907(8) 0.201(15) Uani 1 1 d .
H36A H 0.4936 0.0940 0.5716 0.302 Uiso 1 1 calc R
H36B H 0.5278 0.1116 0.6062 0.302 Uiso 1 1 calc R
H36C H 0.4814 0.0406 0.5994 0.302 Uiso 1 1 calc R
C37 C 0.6730(15) -0.0484(12) 0.6807(6) 0.117(8) Uani 1 1 d .
H37 H 0.6236 -0.0486 0.6649 0.141 Uiso 1 1 calc R
C38 C 0.689(2) -0.1149(12) 0.6881(8) 0.191(15) Uani 1 1 d .
H38A H 0.7091 -0.1390 0.6693 0.286 Uiso 1 1 calc R
H38B H 0.6341 -0.1356 0.6961 0.286 Uiso 1 1 calc R
H38C H 0.7356 -0.1174 0.7043 0.286 Uiso 1 1 calc R
C39 C 0.643(3) -0.0091(17) 0.7059(11) 0.33(4) Uani 1 1 d .
H39A H 0.6329 0.0371 0.6988 0.492 Uiso 1 1 calc R
H39B H 0.6878 -0.0093 0.7226 0.492 Uiso 1 1 calc R
H39C H 0.5867 -0.0278 0.7140 0.492 Uiso 1 1 calc R
C40 C 0.9779(15) -0.0437(12) 0.6966(4) 0.103(6) Uani 1 1 d .
H40 H 1.0425 -0.0309 0.6975 0.124 Uiso 1 1 calc R
C41 C 0.943(2) -0.0463(16) 0.7286(5) 0.178(13) Uani 1 1 d .
H41A H 0.9496 -0.0020 0.7384 0.267 Uiso 1 1 calc R
H41B H 0.9766 -0.0797 0.7407 0.267 Uiso 1 1 calc R
H41C H 0.8798 -0.0588 0.7281 0.267 Uiso 1 1 calc R
C42 C 0.9698(16) -0.1105(12) 0.6801(7) 0.144(10) Uani 1 1 d .
H42A H 1.0016 -0.1451 0.6921 0.216 Uiso 1 1 calc R
H42B H 0.9958 -0.1071 0.6591 0.216 Uiso 1 1 calc R
H42C H 0.9066 -0.1229 0.6784 0.216 Uiso 1 1 calc R

loop_
_atom_site_aniso_label
_atom_site_aniso_U_11
_atom_site_aniso_U_22
_atom_site_aniso_U_33
_atom_site_aniso_U_23
_atom_site_aniso_U_13
_atom_site_aniso_U_12
Ba 0.0528(5) 0.0609(5) 0.0649(6) 0.0086(5) 0.0068(4) -0.0059(5)
Hf1 0.0652(4) 0.0554(4) 0.0548(4) -0.0029(3) 0.0016(3) -0.0082(3)
Hf2 0.0574(4) 0.0624(4) 0.0512(4) 0.0072(3) 0.0063(3) -0.0022(3)
Al 0.051(2) 0.068(3) 0.074(3) 0.006(2) 0.009(2) -0.001(2)
O1 0.051(5) 0.042(5) 0.069(6) 0.003(4) 0.006(5) -0.001(4)
O2 0.068(7) 0.057(6) 0.064(6) 0.011(5) 0.014(5) 0.005(5)
O3 0.057(6) 0.056(6) 0.083(7) 0.007(5) 0.015(5) -0.014(5)
O4 0.083(8) 0.085(7) 0.087(8) -0.008(6) -0.030(7) -0.002(6)
O5 0.110(9) 0.077(7) 0.059(6) -0.023(6) 0.021(6) -0.021(7)
O6 0.100(8) 0.089(7) 0.042(6) -0.003(5) 0.012(6) -0.021(7)
O7 0.077(7) 0.103(8) 0.070(7) -0.011(6) 0.012(6) -0.003(6)
O8 0.065(6) 0.085(7) 0.052(6) 0.016(5) -0.007(5) -0.003(6)
O9 0.085(8) 0.093(8) 0.076(7) 0.020(6) 0.010(6) 0.001(6)
O10 0.055(6) 0.064(6) 0.065(6) -0.004(5) 0.008(5) -0.003(5)
O11 0.060(6) 0.064(6) 0.101(8) 0.018(6) 0.018(6) 0.007(6)
O12 0.065(7) 0.141(11) 0.079(8) 0.025(8) -0.011(6) -0.020(7)
O13 0.062(6) 0.073(6) 0.070(6) 0.009(5) 0.007(5) -0.014(6)
O14 0.086(8) 0.101(8) 0.079(8) 0.025(7) -0.018(6) -0.016(7)
C1 0.051(9) 0.059(9) 0.074(10) 0.001(8) -0.004(8) 0.003(8)
C2 0.062(11) 0.085(12) 0.105(14) -0.010(10) 0.004(10) 0.020(10)
C3 0.097(13) 0.047(9) 0.116(15) 0.017(9) -0.009(11) 0.016(9)
C4 0.133(17) 0.071(12) 0.087(12) 0.005(10) 0.010(12) 0.050(13)
C5 0.21(2) 0.042(10) 0.107(15) 0.020(10) 0.031(16) 0.015(12)
C6 0.098(15) 0.107(16) 0.17(2) 0.067(16) 0.010(16) 0.052(13)
C7 0.16(2) 0.15(3) 0.32(3) 0.08(2) 0.09(2) -0.06(3)
C8 0.13(3) 0.14(5) 0.42(14) 0.07(6) 0.11(5) -0.04(3)
C9 0.12(2) 0.18(2) 0.36(7) 0.06(3) 0.10(3) -0.05(15)
C10 0.10(2) 0.26(4) 0.17(3) -0.01(3) -0.08(2) -0.01(2)
C11 0.073(16) 0.42(6) 0.15(3) 0.01(3) -0.014(16) 0.00(3)
C12 0.23(4) 0.34(6) 0.40(8) 0.20(6) -0.20(5) -0.04(4)
C13 0.27(4) 0.081(16) 0.090(17) -0.044(14) 0.04(2) 0.012(19)
C14 0.34(5) 0.20(4) 0.14(3) -0.08(3) -0.02(3) -0.01(3)
C15 0.56(9) 0.13(3) 0.13(3) -0.03(2) -0.02(4) 0.02(4)
C16 0.21(3) 0.14(2) 0.070(14) 0.028(14) 0.031(16) 0.05(2)
C17 0.20(3) 0.19(3) 0.11(2) -0.01(2) 0.03(2) -0.01(2)
C18 0.31(4) 0.30(4) 0.087(18) 0.11(3) -0.02(2) 0.02(4)
C19 0.24(3) 0.113(19) 0.114(19) -0.038(16) 0.06(2) 0.01(2)
C20 0.19(3) 0.17(3) 0.12(2) -0.051(19) -0.001(19) 0.04(2)
C21 0.41(6) 0.17(3) 0.19(3) -0.05(3) 0.14(4) -0.07(4)
C22 0.089(15) 0.16(2) 0.099(16) 0.016(15) -0.024(12) -0.040(14)
C23 0.108(16) 0.23(3) 0.064(12) -0.046(16) -0.021(11) -0.021(17)
C24 0.063(13) 0.18(2) 0.18(3) 0.06(2) -0.030(14) -0.009(14)
C25 0.35(5) 0.105(18) 0.090(18) 0.060(16) -0.04(2) -0.08(2)
C26 0.48(7) 0.23(4) 0.10(2) 0.07(2) -0.04(3) -0.20(4)
C27 0.44(7) 0.18(3) 0.17(3) 0.10(3) 0.02(4) -0.08(4)
C28 0.071(12) 0.091(13) 0.127(17) -0.032(13) 0.023(11) -0.009(11)
C29 0.132(18) 0.082(13) 0.128(18) 0.004(13) 0.044(14) -0.017(13)
C30 0.091(15) 0.120(16) 0.15(2) -0.042(15) 0.040(14) 0.005(13)
C31 0.097(16) 0.093(15) 0.18(3) 0.016(17) 0.044(17) 0.014(13)
C32 0.13(2) 0.081(16) 0.34(5) 0.04(2) 0.07(2) 0.047(15)
C33 0.21(3) 0.25(4) 0.15(2) -0.11(3) 0.00(3) 0.04(3)
C34 0.068(12) 0.135(17) 0.088(14) 0.025(13) 0.006(10) -0.004(12)
C35 0.27(4) 0.17(3) 0.083(17) 0.001(18) -0.05(2) 0.01(2)
C36 0.15(3) 0.28(4) 0.17(3) 0.04(3) 0.02(2) 0.10(3)
C37 0.103(16) 0.111(17) 0.14(2) 0.052(15) 0.044(14) 0.002(14)
C38 0.22(3) 0.092(18) 0.26(4) 0.01(2) 0.07(3) -0.06(2)
C39 0.43(7) 0.15(3) 0.40(7) 0.01(3) 0.34(6) -0.01(3)
C40 0.101(15) 0.133(18) 0.076(13) 0.017(13) -0.020(11) -0.025(14)
C41 0.20(3) 0.26(3) 0.066(15) 0.051(19) -0.003(17) -0.03(3)
C42 0.13(2) 0.108(17) 0.20(3) 0.040(19) -0.022(19) -0.001(16)

loop_
_atom_type_symbol
_atom_type_description
_atom_type_scat_dispersion_real
_atom_type_scat_dispersion_imag
_atom_type_scat_source
C C 0.0033 0.0016 'International Tables Vol C Tables 4.2.6.8 and 6.1.1.4'
H H 0.0000 0.0000 'International Tables Vol C Tables 4.2.6.8 and 6.1.1.4'
O O 0.0106 0.0060 'International Tables Vol C Tables 4.2.6.8 and 6.1.1.4'
Al Al 0.0645 0.0514 'International Tables Vol C Tables 4.2.6.8 and 6.1.1.4'
Hf Hf -0.5830 6.1852 'International Tables Vol C Tables 4.2.6.8 and 6.1.1.4'
Ba Ba -0.3244 2.2819 'International Tables Vol C Tables 4.2.6.8 and 6.1.1.4'

loop_
_geom_angle_atom_site_label_1
_geom_angle_atom_site_label_2
_geom_angle_atom_site_label_3
_geom_angle
O11 Ba O10 58.3(3)
O11 Ba O8 109.6(3)
O10 Ba O8 89.3(3)
O11 Ba O6 122.1(3)
O10 Ba O6 151.3(3)
O8 Ba O6 114.2(3)
O11 Ba O1 171.2(3)
O10 Ba O1 121.6(3)
O8 Ba O1 61.9(3)
O6 Ba O1 62.8(3)
O11 Ba O14 77.4(3)
O10 Ba O14 67.8(3)
O8 Ba O14 148.5(3)
O6 Ba O14 84.0(3)
O1 Ba O14 111.1(3)
O11 Ba O2 122.1(3)
O10 Ba O2 148.6(3)
O8 Ba O2 60.2(3)
O6 Ba O2 58.9(3)
O1 Ba O2 52.5(2)
O14 Ba O2 142.9(3)
O11 Ba Al 30.1(2)
O10 Ba Al 29.9(2)
O8 Ba Al 107.4(2)
O6 Ba Al 137.8(2)
O1 Ba Al 151.3(2)
O14 Ba Al 62.8(2)
O2 Ba Al 148.5(2)
O11 Ba Hf1 144.5(2)
O10 Ba Hf1 157.0(2)
O8 Ba Hf1 83.2(2)
O6 Ba Hf1 31.3(2)
O1 Ba Hf1 36.52(18)
O14 Ba Hf1 109.2(2)
O2 Ba Hf1 36.00(19)
Al Ba Hf1 169.07(8)
O11 Ba Hf2 135.0(2)
O10 Ba Hf2 118.0(2)
O8 Ba Hf2 31.7(2)
O6 Ba Hf2 82.7(2)
O1 Ba Hf2 36.27(18)
O14 Ba Hf2 146.7(2)
O2 Ba Hf2 35.85(18)
Al Ba Hf2 139.13(8)
Hf1 Ba Hf2 51.60(2)
O5 Hf1 O4 97.9(5)
O5 Hf1 O6 98.4(4)
O4 Hf1 O6 100.7(5)
O5 Hf1 O3 98.6(4)
O4 Hf1 O3 100.4(4)
O6 Hf1 O3 150.6(4)
O5 Hf1 O2 96.9(4)
O4 Hf1 O2 164.2(4)
O6 Hf1 O2 82.7(4)
O3 Hf1 O2 71.6(3)
O5 Hf1 O1 164.7(4)
O4 Hf1 O1 96.1(4)
O6 Hf1 O1 85.0(4)
O3 Hf1 O1 72.7(3)
O2 Hf1 O1 68.6(3)
O5 Hf1 Hf2 122.5(3)
O4 Hf1 Hf2 123.3(3)
O6 Hf1 Hf2 109.5(3)
O3 Hf1 Hf2 41.2(3)
O2 Hf1 Hf2 42.2(2)
O1 Hf1 Hf2 43.1(2)
O5 Hf1 Ba 127.4(3)
O4 Hf1 Ba 122.0(3)
O6 Hf1 Ba 45.6(3)
O3 Hf1 Ba 105.4(3)
O2 Hf1 Ba 50.6(2)
O1 Hf1 Ba 47.1(2)
Hf2 Hf1 Ba 64.21(2)
O7 Hf2 O9 98.1(5)
O7 Hf2 O8 100.0(4)
O9 Hf2 O8 99.0(4)
O7 Hf2 O3 98.2(4)
O9 Hf2 O3 100.5(4)
O8 Hf2 O3 151.0(4)
O7 Hf2 O2 162.2(4)
O9 Hf2 O2 98.3(4)
O8 Hf2 O2 84.3(4)
O3 Hf2 O2 71.9(4)
O7 Hf2 O1 94.2(4)
O9 Hf2 O1 166.8(4)
O8 Hf2 O1 83.3(3)
O3 Hf2 O1 73.0(3)
O2 Hf2 O1 69.0(3)
O7 Hf2 Hf1 120.9(3)
O9 Hf2 Hf1 124.6(4)
O8 Hf2 Hf1 109.6(3)
O3 Hf2 Hf1 41.4(2)
O2 Hf2 Hf1 42.3(3)
O1 Hf2 Hf1 43.4(2)
O7 Hf2 Ba 121.8(3)
O9 Hf2 Ba 127.3(3)
O8 Hf2 Ba 45.5(3)
O3 Hf2 Ba 105.5(2)
O2 Hf2 Ba 50.6(2)
O1 Hf2 Ba 47.0(2)
Hf1 Hf2 Ba 64.19(2)
O12 Al O10 116.7(6)
O12 Al O13 109.7(6)
O10 Al O13 108.7(5)
O12 Al O11 116.7(6)
O10 Al O11 96.0(5)
O13 Al O11 108.0(5)
O12 Al Ba 146.9(5)
O10 Al Ba 50.8(3)
O13 Al Ba 103.4(4)
O11 Al Ba 48.5(3)
C1 O1 Hf2 124.2(8)
C1 O1 Hf1 129.1(8)
Hf2 O1 Hf1 93.5(3)
C1 O1 Ba 109.7(7)
Hf2 O1 Ba 96.7(3)
Hf1 O1 Ba 96.4(3)
C4 O2 Hf2 131.0(9)
C4 O2 Hf1 123.3(10)
Hf2 O2 Hf1 95.5(4)
C4 O2 Ba 110.7(10)
Hf2 O2 Ba 93.5(3)
Hf1 O2 Ba 93.4(3)
C7 O3 Hf2 134.2(15)
C7 O3 Hf1 128.4(15)
Hf2 O3 Hf1 97.4(4)
C10 O4 Hf1 171.7(17)
C13 O5 Hf1 161.5(16)
C16 O6 Hf1 132.7(15)
C16 O6 Ba 123.7(15)
Hf1 O6 Ba 103.1(4)
C19 O7 Hf2 171.1(15)
C22 O8 Hf2 125.4(10)
C22 O8 Ba 127.2(10)
Hf2 O8 Ba 102.8(4)
C25 O9 Hf2 168.2(16)
C28 O10 Al 128.7(10)
C28 O10 Ba 132.0(9)
Al O10 Ba 99.3(4)
C31 O11 Al 119.5(11)
C31 O11 Ba 134.1(12)
Al O11 Ba 101.3(4)
C34 O12 Al 134.1(12)
C37 O13 Al 127.4(12)
C40 O14 Ba 141.9(11)
O1 C1 C3 111.5(13)
O1 C1 C2 111.9(12)
C3 C1 C2 112.9(14)
O2 C4 C6 111.9(16)
O2 C4 C5 111.2(16)
C6 C4 C5 111.8(16)
C9 C7 O3 121(3)
C9 C7 C8 114(4)
O3 C7 C8 111(3)
C12 C10 O4 122(4)
C12 C10 C11 114(3)
O4 C10 C11 117(3)
C15 C13 C14 112(3)
C15 C13 O5 112(3)
C14 C13 O5 115(2)
C18 C16 O6 120(2)
C18 C16 C17 126(3)
O6 C16 C17 113.1(19)
O7 C19 C21 114(2)
O7 C19 C20 114(2)
C21 C19 C20 130(2)
C24 C22 O8 111.9(18)
C24 C22 C23 114.2(19)
O8 C22 C23 111.1(18)
C26 C25 C27 119(3)
C26 C25 O9 117(2)
C27 C25 O9 119(3)
O10 C28 C30 111.9(15)
O10 C28 C29 116.1(16)
C30 C28 C29 113.9(17)
C33 C31 O11 111(2)
C33 C31 C32 117(3)
O11 C31 C32 108(2)
O12 C34 C35 115(2)
O12 C34 C36 108.8(19)
C35 C34 C36 110(2)
C38 C37 C39 114(3)
C38 C37 O13 113(2)
C39 C37 O13 110(2)
C41 C40 O14 110(2)
C41 C40 C42 112(2)
O14 C40 C42 108.5(16)

loop_
_geom_bond_atom_site_label_1
_geom_bond_atom_site_label_2
_geom_bond_distance
Ba O11 2.657(10)
Ba O10 2.730(10)
Ba O8 2.753(9)
Ba O6 2.761(10)
Ba O1 2.773(8)
Ba O14 2.884(11)
Ba O2 2.914(9)
Ba Al 3.477(5)
Ba Hf1 3.7633(12)
Ba Hf2 3.7637(11)
Hf1 O5 1.890(10)
Hf1 O4 1.897(11)
Hf1 O6 2.006(10)
Hf1 O3 2.183(9)
Hf1 O2 2.216(10)
Hf1 O1 2.254(9)
Hf1 Hf2 3.2759(10)
Hf2 O7 1.885(11)
Hf2 O9 1.913(10)
Hf2 O8 2.027(10)
Hf2 O3 2.177(10)
Hf2 O2 2.209(9)
Hf2 O1 2.242(9)
Al O12 1.698(12)
Al O10 1.755(10)
Al O13 1.755(10)
Al O11 1.780(11)
O1 C1 1.412(16)
O2 C4 1.463(18)
O3 C7 1.37(2)
O4 C10 1.36(3)
O5 C13 1.50(3)
O6 C16 1.42(2)
O7 C19 1.42(2)
O8 C22 1.47(2)
O9 C25 1.42(2)
O10 C28 1.376(19)
O11 C31 1.45(2)
O12 C34 1.37(2)
O13 C37 1.42(2)
O14 C40 1.46(2)
C1 C3 1.51(2)
C1 C2 1.52(2)
C4 C6 1.47(3)
C4 C5 1.51(3)
C7 C9 1.29(4)
C7 C8 1.48(6)
C10 C12 1.30(5)
C10 C11 1.38(4)
C13 C15 1.35(4)
C13 C14 1.37(4)
C16 C18 1.28(3)
C16 C17 1.51(3)
C19 C21 1.43(4)
C19 C20 1.48(3)
C22 C24 1.45(3)
C22 C23 1.48(3)
C25 C26 1.32(3)
C25 C27 1.32(4)
C28 C30 1.47(2)
C28 C29 1.48(2)
C31 C33 1.41(3)
C31 C32 1.50(3)
C34 C35 1.45(3)
C34 C36 1.47(3)
C37 C38 1.35(3)
C37 C39 1.37(4)
C40 C41 1.43(3)
C40 C42 1.48(3)
